data_9014747
loop_
_publ_author_name
'Topa, D.'
'Makovicky, E.'

_publ_section_title
;
 Structures and classification of indium sulfosalts, and the crystal structure
 of Sn12In19(Se,S)41
;
_journal_name_full 'The Canadian Mineralogist'
_journal_page_first 397
_journal_page_last 422
_journal_paper_doi 10.3749/canmin.50.2.397
_journal_volume 50
_journal_year 2012
_chemical_compound_source Synthetic
_chemical_formula_sum 'In19 S19.6 Se21.4 Sn12'
_space_group_IT_number 12
_symmetry_space_group_name_Hall '-C 2y'
_symmetry_space_group_name_H-M 'C 1 2/m 1'
_cell_angle_alpha 90
_cell_angle_beta 102.56
_cell_angle_gamma 90
_cell_length_a 56.29
_cell_length_b 3.924
_cell_length_c 15.916
_cell_formula_units_Z 2
_cell_volume 3431.426
_database_code_amcsd 0019198
_exptl_crystal_density_diffrn 5.734
_cod_original_formula_sum 'Sn12 In19 (Se21.4 S19.6)'
_cod_database_code 9014747
_amcsd_formula_title Sn12In19(Se,S)41

loop_
_space_group_symop_operation_xyz
x,y,z
1/2+x,1/2+y,z
x,-y,z
1/2+x,1/2-y,z
-x,y,-z
1/2-x,1/2+y,-z
-x,-y,-z
1/2-x,1/2-y,-z

loop_
_atom_site_aniso_label
_atom_site_aniso_U_11
_atom_site_aniso_U_22
_atom_site_aniso_U_33
_atom_site_aniso_U_12
_atom_site_aniso_U_13
_atom_site_aniso_U_23
Sn1 0.03910 0.01560 0.03180 0.01230 0.00000 0.00000
Sn2 0.05090 0.02710 0.03590 0.01000 0.00000 0.00000
Sn3 0.15500 0.04000 0.05900 0.00400 0.00000 0.00000
Sn4 0.15400 0.04400 0.04400 0.03200 0.00000 0.00000
Sn5 0.12400 0.06700 0.09800 0.06200 0.00000 0.00000
In1 0.02970 0.01980 0.02140 0.00600 0.00000 0.00000
In2 0.03300 0.01640 0.01630 0.00610 0.00000 0.00000
In3 0.02650 0.01940 0.02390 0.00780 0.00000 0.00000
In4 0.01620 0.01920 0.02650 0.00650 0.00000 0.00000
In5 0.01590 0.02030 0.03210 0.00830 0.00000 0.00000
In6 0.01970 0.01480 0.02560 0.00630 0.00000 0.00000
In7 0.02650 0.01500 0.02000 0.00770 0.00000 0.00000
In8 0.02270 0.01540 0.01910 0.00170 0.00000 0.00000
In9 0.05460 0.02180 0.01730 0.00670 0.00000 0.00000
In10 0.02610 0.01870 0.01860 0.00680 0.00000 0.00000
Se1 0.03100 0.02100 0.02200 0.00800 0.00000 0.00000
S1 0.03100 0.02100 0.02200 0.00800 0.00000 0.00000
Se2 0.01700 0.01600 0.02400 0.00700 0.00000 0.00000
S2 0.01700 0.01600 0.02400 0.00700 0.00000 0.00000
Se3 0.02700 0.02400 0.02400 0.00400 0.00000 0.00000
S3 0.02700 0.02400 0.02400 0.00400 0.00000 0.00000
Se4 0.02100 0.02500 0.02000 0.00500 0.00000 0.00000
S4 0.02100 0.02500 0.02000 0.00500 0.00000 0.00000
Se5 0.02400 0.02000 0.02400 0.00600 0.00000 0.00000
S5 0.02400 0.02000 0.02400 0.00600 0.00000 0.00000
Se6 0.02200 0.01900 0.02600 0.00700 0.00000 0.00000
S6 0.02200 0.01900 0.02600 0.00700 0.00000 0.00000
Se7 0.03300 0.02000 0.03000 0.00900 0.00000 0.00000
S7 0.03300 0.02000 0.03000 0.00900 0.00000 0.00000
Se8 0.02000 0.01500 0.02300 0.00900 0.00000 0.00000
S8 0.02000 0.01500 0.02300 0.00900 0.00000 0.00000
Se9 0.02600 0.02500 0.02200 0.00900 0.00000 0.00000
S9 0.02600 0.02500 0.02200 0.00900 0.00000 0.00000
Se10 0.02300 0.01600 0.02200 0.00500 0.00000 0.00000
S10 0.02300 0.01600 0.02200 0.00500 0.00000 0.00000
Se11 0.02700 0.02100 0.02100 0.00500 0.00000 0.00000
S11 0.02700 0.02100 0.02100 0.00500 0.00000 0.00000
Se12 0.01700 0.01700 0.02000 0.00900 0.00000 0.00000
S12 0.01700 0.01700 0.02000 0.00900 0.00000 0.00000
Se13 0.02300 0.02100 0.03000 0.00700 0.00000 0.00000
S13 0.02300 0.02100 0.03000 0.00700 0.00000 0.00000
Se14 0.04100 0.01700 0.02000 0.00500 0.00000 0.00000
S14 0.04100 0.01700 0.02000 0.00500 0.00000 0.00000
Se15 0.02700 0.02300 0.02300 0.00000 0.00000 0.00000
S15 0.02700 0.02300 0.02300 0.00000 0.00000 0.00000
Se16 0.02100 0.02100 0.01600 0.00700 0.00000 0.00000
S16 0.02100 0.02100 0.01600 0.00700 0.00000 0.00000
Se17 0.02900 0.02200 0.01800 0.00700 0.00000 0.00000
S17 0.02900 0.02200 0.01800 0.00700 0.00000 0.00000
Se18 0.00600 0.01800 0.01800 0.00600 0.00000 0.00000
S18 0.00600 0.01800 0.01800 0.00600 0.00000 0.00000
Se19 0.03100 0.04300 0.04600 0.01200 0.00000 0.00000
S19 0.03100 0.04300 0.04600 0.01200 0.00000 0.00000
Se20 0.03600 0.02800 0.02600 0.01300 0.00000 0.00000
S20 0.03600 0.02800 0.02600 0.01300 0.00000 0.00000
Se21 0.01900 0.01800 0.02100 0.00300 0.00000 0.00000
S21 0.01900 0.01800 0.02100 0.00300 0.00000 0.00000

loop_
_atom_site_label
_atom_site_fract_x
_atom_site_fract_y
_atom_site_fract_z
_atom_site_occupancy
_atom_site_U_iso_or_equiv
Sn1 0.39970 0.00000 0.06055 1.00000 0.02800
Sn2 0.28617 0.00000 0.04566 1.00000 0.03800
Sn3 0.17724 0.50000 0.39030 1.00000 0.08700
Sn4 0.06653 -0.50000 0.38520 1.00000 0.07900
Sn5 0.11155 0.50000 0.23260 1.00000 0.09100
Sn6a 0.16638 -0.50000 0.13220 0.54000 0.05500
Sn6b 0.16128 -0.50000 0.08750 0.46000 0.05500
In1 0.23094 0.00000 0.18203 1.00000 0.02400
In2 0.00000 0.50000 0.50000 1.00000 0.02200
In3 0.41479 0.00000 0.34497 1.00000 0.02300
In4 0.37226 0.50000 0.47125 1.00000 0.02000
In5 0.35905 0.50000 0.20390 1.00000 0.02200
In6 0.31657 0.00000 0.32933 1.00000 0.02000
In7 0.24952 0.50000 0.39722 1.00000 0.02000
In8 0.03980 0.00000 0.14152 1.00000 0.02000
In9 0.48275 0.50000 0.29200 1.00000 0.03300
In10 0.47629 0.00000 0.07812 1.00000 0.02100
Se1 0.21086 0.50000 0.25420 0.43000 0.02400
S1 0.21086 0.50000 0.25420 0.57000 0.02400
Se2 0.31380 0.50000 0.21310 0.62000 0.01800
S2 0.31380 0.50000 0.21310 0.38000 0.01800
Se3 0.15478 0.00000 0.26870 0.89000 0.02500
S3 0.15478 0.00000 0.26870 0.11000 0.02500
Se4 0.46264 0.00000 0.35970 0.35000 0.02200
S4 0.46264 0.00000 0.35970 0.65000 0.02200
Se5 0.32528 0.50000 0.44990 0.58000 0.02200
S5 0.32528 0.50000 0.44990 0.42000 0.02200
Se6 0.41854 0.50000 0.46470 0.55000 0.02200
S6 0.41854 0.50000 0.46470 0.45000 0.02200
Se7 0.19323 0.00000 0.04740 0.47000 0.02700
S7 0.19323 0.00000 0.04740 0.53000 0.02700
Se8 0.02004 0.00000 0.41910 0.62000 0.01900
S8 0.02004 0.00000 0.41910 0.38000 0.01900
Se9 0.11626 0.00000 0.05550 0.87000 0.02400
S9 0.11626 0.00000 0.05550 0.13000 0.02400
Se10 0.40613 0.50000 0.23030 0.51000 0.02000
S10 0.40613 0.50000 0.23030 0.49000 0.02000
Se11 0.05870 0.50000 0.06440 0.60000 0.02300
S11 0.05870 0.50000 0.06440 0.40000 0.02300
Se12 0.26891 0.00000 0.31950 0.47000 0.01700
S12 0.26891 0.00000 0.31950 0.53000 0.01700
Se13 0.35475 0.00000 0.09230 0.51000 0.02400
S13 0.35475 0.00000 0.09230 0.49000 0.02400
Se14 0.12158 0.50000 0.41480 0.50000 0.02600
S14 0.12158 0.50000 0.41480 0.50000 0.02600
Se15 0.07696 0.00000 0.27180 0.48000 0.02500
S15 0.07696 0.00000 0.27180 0.52000 0.02500
Se16 0.22265 0.00000 0.45000 0.41000 0.01900
S16 0.22265 0.00000 0.45000 0.59000 0.01900
Se17 0.45515 0.50000 0.14180 0.51000 0.02300
S17 0.45515 0.50000 0.14180 0.49000 0.02300
Se18 0.36631 0.00000 0.34130 0.07000 0.01400
S18 0.36631 0.00000 0.34130 0.93000 0.01400
Se19 0.50000 0.50000 0.00000 0.22000 0.03900
S19 0.50000 0.50000 0.00000 0.78000 0.03900
Se20 0.51474 0.00000 0.21430 0.58000 0.02900
S20 0.51474 0.00000 0.21430 0.42000 0.02900
Se21 0.25092 0.50000 0.09790 0.57000 0.02000
S21 0.25092 0.50000 0.09790 0.43000 0.02000

loop_
_cod_related_entry_id
_cod_related_entry_database
_cod_related_entry_code
1 AMCSD 0019198
